data_9010035
loop_
_publ_author_name
'Hawthorne, F. C.'
'Ungaretti, L.'
'Oberti, R.'
'Bottazzi, P.'
'Czamanske, G. K.'

_publ_section_title
;
 Li: an important component in igneous alkali amphiboles
 Sample: A(5), ferro-fluor-leakeite
;
_journal_name_full 'American Mineralogist'
_journal_page_first 733
_journal_page_last 745
_journal_volume 78
_journal_year 1993
_chemical_compound_source 'Questa caldera, New Mexico'
_chemical_formula_sum
;Al0.272 F1.6 Fe3.04 H0.4 K0.236 Li0.63 Mg0.46 Mn0.73 Na2.647 O22.4 Si7.728
 Ti0.07 Zn0.07
;
_chemical_name_mineral Fluoro-ferroleakeite
_space_group_IT_number 12
_symmetry_space_group_name_Hall '-C 2y'
_symmetry_space_group_name_H-M 'C 1 2/m 1'
_cell_angle_alpha 90
_cell_angle_beta 103.85
_cell_angle_gamma 90
_cell_formula_units_Z 2
_cell_length_a 9.792
_cell_length_b 17.935
_cell_length_c 5.314
_cell_volume 906.109
_database_code_amcsd 0001590
_exptl_crystal_density_diffrn 3.361
_cod_original_formula_sum
;O22.4 (F1.6 Si7.728) Al.272 Mg.46 Fe3.04 Mn.73 Ti.07 Zn.07 Li.63 Na2.647
 K.236 H.4
;
_cod_database_code 9010035

loop_
_space_group_symop_operation_xyz
x,y,z
1/2+x,1/2+y,z
x,-y,z
1/2+x,1/2-y,z
-x,y,-z
1/2-x,1/2+y,-z
-x,-y,-z
1/2-x,1/2-y,-z

loop_
_atom_site_label
_atom_site_fract_x
_atom_site_fract_y
_atom_site_fract_z
_atom_site_occupancy
_atom_site_U_iso_or_equiv
_atom_site_type_symbol
_atom_site_attached_hydrogens
O1 0.11080 0.09070 0.20880 1.00000 0.00747 O 0
O2 0.12000 0.17180 0.73730 1.00000 0.00785 O 0
O-H3 0.11300 0.00000 0.70750 0.20000 0.01368 O 1
F 0.11300 0.00000 0.70750 0.80000 0.01368 F 0
O4 0.36540 0.24960 0.80110 1.00000 0.00988 O 0
O5 0.35060 0.12840 0.08310 1.00000 0.01001 O 0
O6 0.34160 0.12020 0.58040 1.00000 0.00937 O 0
O7 0.33520 0.00000 0.29870 1.00000 0.01077 O 0
SiT1 0.27960 0.08590 0.29160 0.96600 0.00557 Si 0
AlT1 0.27960 0.08590 0.29160 0.03400 0.00557 Al 0
SiT2 0.29040 0.17080 0.80260 0.96600 0.00532 Si 0
AlT2 0.29040 0.17080 0.80260 0.03400 0.00532 Al 0
MgM1 0.00000 0.08890 0.50000 0.21000 0.00773 Mg 0
Fe2+M1 0.00000 0.08890 0.50000 0.59000 0.00773 Fe 0
MnM1 0.00000 0.08890 0.50000 0.20000 0.00773 Mn 0
Fe3+M2 0.00000 0.18110 0.00000 0.93000 0.00633 Fe 0
TiM2 0.00000 0.18110 0.00000 0.03500 0.00633 Ti 0
ZnM2 0.00000 0.18110 0.00000 0.03500 0.00633 Zn 0
LiM3 0.00000 0.00000 0.00000 0.63000 0.00811 Li 0
MgM3 0.00000 0.00000 0.00000 0.04000 0.00811 Mg 0
MnM3 0.00000 0.00000 0.00000 0.33000 0.00811 Mn 0
NaM4 0.00000 0.27760 0.50000 1.00000 0.01431 Na 0
KA 0.00000 0.50000 0.00000 0.06000 0.07067 K 0
NaA 0.00000 0.50000 0.00000 0.16500 0.07067 Na 0
KAm 0.04490 0.50000 0.09890 0.08200 0.04483 K 0
NaAm 0.04490 0.50000 0.09890 0.22400 0.04483 Na 0
KA2 0.00000 0.47340 0.00000 0.00600 0.02748 K 0
NaA2 0.00000 0.47340 0.00000 0.01700 0.02748 Na 0

loop_
_cod_changelog_entry_id
_cod_changelog_entry_author
_cod_changelog_entry_date
_cod_changelog_entry_text
1
;cod-tools version 3.8.0
Id: cif_guess_AMCSD_atom_types 9581 2023-05-17 12:35:41Z saulius
;
2023-05-18T11:40:45+03:00
;Derived atom types and hydrogen counts
from atom names that follow the AMCSD naming convention
(Wat == water, O-H == hydroxyl).
;

loop_
_cod_related_entry_id
_cod_related_entry_database
_cod_related_entry_code
1 AMCSD 0001590
